data_7040456
loop_
_publ_author_name
'Xu, Benhua'
'Tang, Xiaoliang'
'Zhou, Ji'an'
'Chen, Wanmin'
'Liu, Haile'
'Ju, Zhenghua'
'Liu, Weisheng'

_publ_section_title
;
 A &quot;turn-on&quot; lanthanide complex chemosensor for recognition of
 lead(ii) based on the formation of nanoparticles.
;
_journal_issue 47
_journal_name_full 'Dalton transactions (Cambridge, England : 2003)'
_journal_page_first 18859
_journal_page_last 18866
_journal_paper_doi 10.1039/c6dt02835g
_journal_volume 45
_journal_year 2016
_chemical_formula_sum 'C32 H55 N8 O16 Tb'
_chemical_formula_weight 966.76
_chemical_name_systematic
; 
 ? 
;
_space_group_IT_number 14
_symmetry_cell_setting monoclinic
_symmetry_space_group_name_Hall '-P 2ybc'
_symmetry_space_group_name_H-M 'P 1 21/c 1'
_atom_sites_solution_hydrogens geom
_atom_sites_solution_primary direct
_atom_sites_solution_secondary difmap
_audit_block_doi 10.5517/ccdc.csd.cc1kvv4d
_audit_creation_method SHELXL-97
_audit_update_record
;
2016-08-19 deposited with the CCDC.
2016-08-23 downloaded from the CCDC.
;
_cell_angle_alpha 90.00
_cell_angle_beta 90.438(5)
_cell_angle_gamma 90.00
_cell_formula_units_Z 4
_cell_length_a 10.311(5)
_cell_length_b 13.484(7)
_cell_length_c 32.291(16)
_cell_measurement_reflns_used 4648
_cell_measurement_temperature 296(2)
_cell_measurement_theta_max 22.13
_cell_measurement_theta_min 2.34
_cell_volume 4489(4)
_computing_cell_refinement 'Bruker SMART'
_computing_data_collection 'Bruker SMART'
_computing_data_reduction 'Bruker SAINT'
_computing_molecular_graphics 'Bruker SHELXTL'
_computing_publication_material 'Bruker SHELXTL'
_computing_structure_refinement 'SHELXL-97 (Sheldrick, 1997)'
_computing_structure_solution 'SHELXS-97 (Sheldrick, 1990)'
_diffrn_ambient_temperature 296(2)
_diffrn_measured_fraction_theta_full 0.999
_diffrn_measured_fraction_theta_max 0.999
_diffrn_measurement_device_type 'CCD area detector'
_diffrn_measurement_method 'phi and omega scans'
_diffrn_radiation_monochromator graphite
_diffrn_radiation_source 'fine-focus sealed tube'
_diffrn_radiation_type MoK\a
_diffrn_radiation_wavelength 0.71073
_diffrn_reflns_av_R_equivalents 0.0550
_diffrn_reflns_limit_h_max 12
_diffrn_reflns_limit_h_min -12
_diffrn_reflns_limit_k_max 16
_diffrn_reflns_limit_k_min -16
_diffrn_reflns_limit_l_max 34
_diffrn_reflns_limit_l_min -39
_diffrn_reflns_number 24766
_diffrn_reflns_theta_full 25.50
_diffrn_reflns_theta_max 25.50
_diffrn_reflns_theta_min 2.34
_exptl_absorpt_coefficient_mu 1.646
_exptl_absorpt_correction_T_max 0.9714
_exptl_absorpt_correction_T_min 0.9172
_exptl_absorpt_correction_type multi-scan
_exptl_absorpt_process_details sadabs
_exptl_crystal_colour colorless
_exptl_crystal_density_diffrn 1.430
_exptl_crystal_density_method 'not measured'
_exptl_crystal_description block
_exptl_crystal_F_000 1984
_exptl_crystal_size_max 0.20
_exptl_crystal_size_mid 0.20
_exptl_crystal_size_min 0.18
_refine_diff_density_max 0.530
_refine_diff_density_min -0.519
_refine_diff_density_rms 0.087
_refine_ls_extinction_method none
_refine_ls_goodness_of_fit_ref 1.030
_refine_ls_hydrogen_treatment mixed
_refine_ls_matrix_type full
_refine_ls_number_parameters 585
_refine_ls_number_reflns 8357
_refine_ls_number_restraints 234
_refine_ls_restrained_S_all 1.032
_refine_ls_R_factor_all 0.0841
_refine_ls_R_factor_gt 0.0501
_refine_ls_shift/su_max 0.001
_refine_ls_shift/su_mean 0.000
_refine_ls_structure_factor_coef Fsqd
_refine_ls_weighting_details 'calc w=1/[\s^2^(Fo^2^)+(0.0220P)^2^+10.4616P] where P=(Fo^2^+2Fc^2^)/3'
_refine_ls_weighting_scheme calc
_refine_ls_wR_factor_gt 0.0859
_refine_ls_wR_factor_ref 0.0978
_reflns_number_gt 5747
_reflns_number_total 8357
_reflns_threshold_expression >2sigma(I)
_cod_data_source_file c6dt02835g2.cif
_cod_data_source_block 1455764
_cod_depositor_comments
;
The following automatic conversions were performed:

'_symmetry_cell_setting' value 'Monoclinic' changed to 'monoclinic'
according to
/usr/data/users/saulius/crontab/automatic-downloads/rss-feeds/RSC/lib/dictionaries/cif_core.dic
dictionary named 'cif_core.dic' version 2.4.2 from 2011-04-26.

Automatic conversion script
Id: cif_fix_values 4268 2015-11-12 08:31:59Z antanas 

 Adding full bibliography for 7040456--7040457.cif.
;
_cod_original_sg_symbol_H-M P2(1)/c
_cod_database_code 7040456
_diffrn_reflns_av_uneti/neti' 0.0670

loop_
_symmetry_equiv_pos_as_xyz
'x, y, z'
'-x, y+1/2, -z+1/2'
'-x, -y, -z'
'x, -y-1/2, z-1/2'

loop_
_atom_site_label
_atom_site_type_symbol
_atom_site_fract_x
_atom_site_fract_y
_atom_site_fract_z
_atom_site_U_iso_or_equiv
_atom_site_adp_type
_atom_site_occupancy
_atom_site_symmetry_multiplicity
_atom_site_calc_flag
_atom_site_refinement_flags
_atom_site_disorder_assembly
_atom_site_disorder_group
Tb1 Tb 0.90107(3) 0.12662(2) 0.233293(9) 0.04095(10) Uani 1 1 d . . .
C1 C 0.6414(5) 0.1789(4) 0.02524(19) 0.0451(15) Uani 1 1 d . . .
C2 C 0.6558(5) 0.2449(4) -0.00806(18) 0.0447(15) Uani 1 1 d . . .
C3 C 0.7818(6) 0.2672(4) -0.01964(19) 0.0497(16) Uani 1 1 d . . .
H3 H 0.7930 0.3102 -0.0418 0.060 Uiso 1 1 calc R . .
C4 C 0.8915(5) 0.2299(5) -0.00048(19) 0.0488(16) Uani 1 1 d . A .
C5 C 0.8741(5) 0.1657(4) 0.03224(18) 0.0451(15) Uani 1 1 d . . .
H5 H 0.9461 0.1396 0.0459 0.054 Uiso 1 1 calc R . .
C6 C 0.7503(5) 0.1395(4) 0.04503(17) 0.0427(14) Uani 1 1 d . . .
C7 C 0.5380(6) 0.2914(5) -0.0304(2) 0.0591(18) Uani 1 1 d . . .
C8 C 0.5786(7) 0.3618(6) -0.0651(2) 0.097(3) Uani 1 1 d . . .
H8A H 0.5030 0.3835 -0.0801 0.145 Uiso 1 1 calc R . .
H8B H 0.6360 0.3279 -0.0836 0.145 Uiso 1 1 calc R . .
H8C H 0.6222 0.4182 -0.0534 0.145 Uiso 1 1 calc R . .
C9 C 0.4546(6) 0.2094(6) -0.0496(2) 0.079(2) Uani 1 1 d . . .
H9A H 0.3799 0.2384 -0.0628 0.119 Uiso 1 1 calc R . .
H9B H 0.4271 0.1645 -0.0284 0.119 Uiso 1 1 calc R . .
H9C H 0.5044 0.1740 -0.0698 0.119 Uiso 1 1 calc R . .
C10 C 0.4600(6) 0.3511(5) 0.0007(3) 0.081(2) Uani 1 1 d . . .
H10A H 0.5141 0.4017 0.0127 0.121 Uiso 1 1 calc R . .
H10B H 0.4296 0.3079 0.0222 0.121 Uiso 1 1 calc R . .
H10C H 0.3873 0.3813 -0.0130 0.121 Uiso 1 1 calc R . .
C11 C 1.0268(6) 0.2601(5) -0.0144(2) 0.0636(19) Uani 1 1 d D . .
C12 C 1.0360(11) 0.3742(8) -0.0092(4) 0.085(4) Uani 0.585(10) 1 d PDU A 1
H12A H 1.1247 0.3947 -0.0119 0.127 Uiso 0.585(10) 1 calc PR A 1
H12B H 1.0049 0.3926 0.0177 0.127 Uiso 0.585(10) 1 calc PR A 1
H12C H 0.9841 0.4060 -0.0301 0.127 Uiso 0.585(10) 1 calc PR A 1
C13 C 1.0488(14) 0.2389(14) -0.0598(3) 0.088(5) Uani 0.585(10) 1 d PDU A 1
H13A H 1.1265 0.2716 -0.0687 0.132 Uiso 0.585(10) 1 calc PR A 1
H13B H 0.9763 0.2628 -0.0757 0.132 Uiso 0.585(10) 1 calc PR A 1
H13C H 1.0577 0.1686 -0.0639 0.132 Uiso 0.585(10) 1 calc PR A 1
C14 C 1.1344(10) 0.2240(12) 0.0149(4) 0.079(4) Uani 0.585(10) 1 d PDU A 1
H14A H 1.1443 0.1535 0.0120 0.118 Uiso 0.585(10) 1 calc PR A 1
H14B H 1.1119 0.2396 0.0429 0.118 Uiso 0.585(10) 1 calc PR A 1
H14C H 1.2144 0.2562 0.0080 0.118 Uiso 0.585(10) 1 calc PR A 1
C15 C 0.7345(6) 0.0709(4) 0.07941(18) 0.0432(14) Uani 1 1 d . . .
C16 C 0.7896(6) -0.0229(4) 0.12880(18) 0.0429(14) Uani 1 1 d . . .
C17 C 0.8107(6) -0.1403(4) 0.18272(19) 0.0523(16) Uani 1 1 d . . .
H17A H 0.8770 -0.1806 0.1960 0.063 Uiso 1 1 calc R . .
H17B H 0.7550 -0.1838 0.1666 0.063 Uiso 1 1 calc R . .
C18 C 1.0077(5) -0.0748(4) 0.14558(19) 0.0471(15) Uani 1 1 d . . .
H18A H 1.0164 -0.0868 0.1161 0.057 Uiso 1 1 calc R . .
H18B H 1.0448 -0.1312 0.1601 0.057 Uiso 1 1 calc R . .
C19 C 0.7315(6) -0.0882(5) 0.21542(18) 0.0465(15) Uani 1 1 d . . .
C20 C 1.0845(5) 0.0179(4) 0.15705(17) 0.0404(14) Uani 1 1 d . . .
C21 C 0.6070(10) -0.0903(8) 0.3038(3) 0.139(4) Uani 1 1 d . . .
H21A H 0.6057 -0.1588 0.3120 0.208 Uiso 1 1 calc R . .
H21B H 0.5583 -0.0518 0.3233 0.208 Uiso 1 1 calc R . .
H21C H 0.6950 -0.0671 0.3033 0.208 Uiso 1 1 calc R . .
C22 C 0.5490(8) -0.0800(6) 0.2625(2) 0.085(3) Uani 1 1 d . . .
H22A H 0.5438 -0.0105 0.2551 0.102 Uiso 1 1 calc R . .
H22B H 0.4619 -0.1072 0.2624 0.102 Uiso 1 1 calc R . .
C23 C 0.5911(7) -0.2351(5) 0.2211(2) 0.0652(19) Uani 1 1 d . . .
H23A H 0.5561 -0.2669 0.2456 0.078 Uiso 1 1 calc R . .
H23B H 0.6660 -0.2729 0.2124 0.078 Uiso 1 1 calc R . .
C24 C 0.4901(7) -0.2367(6) 0.1872(2) 0.092(3) Uani 1 1 d . . .
H24A H 0.4164 -0.1983 0.1955 0.137 Uiso 1 1 calc R . .
H24B H 0.4637 -0.3039 0.1820 0.137 Uiso 1 1 calc R . .
H24C H 0.5259 -0.2090 0.1624 0.137 Uiso 1 1 calc R . .
C25 C 1.3735(9) 0.0825(8) 0.1871(3) 0.140(4) Uani 1 1 d . . .
H25A H 1.3252 0.0681 0.2117 0.210 Uiso 1 1 calc R . .
H25B H 1.4336 0.1353 0.1927 0.210 Uiso 1 1 calc R . .
H25C H 1.4202 0.0245 0.1786 0.210 Uiso 1 1 calc R . .
C26 C 1.2823(6) 0.1132(6) 0.1533(2) 0.074(2) Uani 1 1 d . . .
H26A H 1.2272 0.1668 0.1628 0.089 Uiso 1 1 calc R . .
H26B H 1.3308 0.1365 0.1296 0.089 Uiso 1 1 calc R . .
C27 C 1.2615(6) -0.0421(5) 0.1122(2) 0.0585(18) Uani 1 1 d . . .
H27A H 1.2241 -0.1074 0.1162 0.070 Uiso 1 1 calc R . .
H27B H 1.3538 -0.0467 0.1178 0.070 Uiso 1 1 calc R . .
C28 C 1.2408(7) -0.0107(6) 0.0679(2) 0.086(2) Uani 1 1 d . . .
H28A H 1.1501 -0.0146 0.0610 0.129 Uiso 1 1 calc R . .
H28B H 1.2886 -0.0539 0.0499 0.129 Uiso 1 1 calc R . .
H28C H 1.2704 0.0562 0.0643 0.129 Uiso 1 1 calc R . .
C29 C 1.1907(9) 0.4582(7) 0.1019(3) 0.118(3) Uani 1 1 d U . .
H29A H 1.2075 0.5122 0.1206 0.177 Uiso 1 1 calc R . .
H29B H 1.1757 0.4837 0.0745 0.177 Uiso 1 1 calc R . .
H29C H 1.2642 0.4145 0.1017 0.177 Uiso 1 1 calc R . .
C30 C 1.0748(11) 0.4030(7) 0.1158(3) 0.094(3) Uani 1 1 d U B .
C31 C 0.8497(16) 0.376(2) 0.1100(9) 0.119(6) Uani 0.50 1 d PDU B 1
H31A H 0.8480 0.3535 0.1385 0.143 Uiso 0.50 1 calc PR B 1
H31B H 0.8450 0.3196 0.0916 0.143 Uiso 0.50 1 calc PR B 1
C32 C 0.738(2) 0.4537(19) 0.1007(7) 0.132(7) Uani 0.50 1 d PU B 1
H32A H 0.6568 0.4283 0.1109 0.199 Uiso 0.50 1 calc PR B 1
H32B H 0.7307 0.4643 0.0714 0.199 Uiso 0.50 1 calc PR B 1
H32C H 0.7571 0.5153 0.1142 0.199 Uiso 0.50 1 calc PR B 1
C31' C 0.8424(14) 0.394(3) 0.1163(9) 0.119(6) Uani 0.50 1 d PDU B 2
H31C H 0.8178 0.4222 0.1427 0.143 Uiso 0.50 1 calc PR B 2
H31D H 0.8520 0.3228 0.1195 0.143 Uiso 0.50 1 calc PR B 2
C32' C 0.739(2) 0.4171(17) 0.0833(6) 0.122(6) Uani 0.50 1 d PDU B 2
H32D H 0.7278 0.4876 0.0813 0.182 Uiso 0.50 1 calc PR B 2
H32E H 0.6587 0.3867 0.0909 0.182 Uiso 0.50 1 calc PR B 2
H32F H 0.7667 0.3915 0.0570 0.182 Uiso 0.50 1 calc PR B 2
C12' C 1.0947(15) 0.1606(10) -0.0258(6) 0.086(6) Uani 0.415(10) 1 d PDU A 2
H12D H 1.0410 0.1243 -0.0449 0.128 Uiso 0.415(10) 1 calc PR A 2
H12E H 1.1080 0.1219 -0.0012 0.128 Uiso 0.415(10) 1 calc PR A 2
H12F H 1.1769 0.1743 -0.0383 0.128 Uiso 0.415(10) 1 calc PR A 2
C13' C 1.032(2) 0.3115(17) -0.0567(5) 0.082(6) Uani 0.415(10) 1 d PDU A 2
H13D H 1.1198 0.3103 -0.0667 0.123 Uiso 0.415(10) 1 calc PR A 2
H13E H 1.0042 0.3790 -0.0540 0.123 Uiso 0.415(10) 1 calc PR A 2
H13F H 0.9767 0.2774 -0.0760 0.123 Uiso 0.415(10) 1 calc PR A 2
C14' C 1.1083(18) 0.3000(19) 0.0216(5) 0.091(6) Uani 0.415(10) 1 d PDU A 2
H14D H 1.1981 0.3006 0.0140 0.136 Uiso 0.415(10) 1 calc PR A 2
H14E H 1.0970 0.2584 0.0454 0.136 Uiso 0.415(10) 1 calc PR A 2
H14F H 1.0811 0.3663 0.0281 0.136 Uiso 0.415(10) 1 calc PR A 2
H1W H 1.014(8) 0.298(6) 0.1922(11) 0.10(3) Uiso 1 1 d D . .
H2W H 0.983(6) 0.332(2) 0.2241(17) 0.05(2) Uiso 1 1 d D . .
N1 N 0.6291(4) 0.0375(4) 0.09504(15) 0.0502(13) Uani 1 1 d . . .
N2 N 0.6653(5) -0.0267(4) 0.12796(15) 0.0487(13) Uani 1 1 d . . .
N3 N 0.8717(4) -0.0683(3) 0.15539(15) 0.0468(12) Uani 1 1 d . . .
N4 N 0.6318(5) -0.1349(4) 0.23177(15) 0.0552(13) Uani 1 1 d . . .
N5 N 1.2030(5) 0.0274(4) 0.14164(16) 0.0511(13) Uani 1 1 d . . .
N6 N 0.6947(6) 0.2138(4) 0.1861(2) 0.0667(16) Uani 1 1 d . . .
N7 N 0.8440(5) 0.1854(4) 0.31792(17) 0.0562(14) Uani 1 1 d . . .
N8 N 1.1169(7) 0.0275(5) 0.2743(2) 0.0752(18) Uani 1 1 d . . .
O1 O 0.5201(4) 0.1536(3) 0.03755(14) 0.0623(13) Uani 1 1 d . . .
H1 H 0.5248 0.1205 0.0588 0.093 Uiso 1 1 calc R . .
O2 O 0.8430(3) 0.0360(3) 0.09928(11) 0.0400(9) Uani 1 1 d . . .
O3 O 0.7626(4) -0.0030(3) 0.22611(13) 0.0613(12) Uani 1 1 d . . .
O4 O 1.0379(4) 0.0802(3) 0.18066(12) 0.0492(10) Uani 1 1 d . . .
O5 O 0.7917(4) 0.1724(3) 0.16902(12) 0.0515(11) Uani 1 1 d . . .
O6 O 0.6091(5) 0.2514(5) 0.16568(19) 0.107(2) Uani 1 1 d . . .
O7 O 0.6954(4) 0.2145(4) 0.22545(16) 0.0712(14) Uani 1 1 d . . .
O8 O 0.8221(5) 0.0995(3) 0.30408(13) 0.0707(14) Uani 1 1 d . . .
O9 O 0.8242(5) 0.2079(4) 0.35337(14) 0.0787(15) Uani 1 1 d . . .
O10 O 0.8871(4) 0.2466(3) 0.29158(13) 0.0622(12) Uani 1 1 d . . .
O11 O 1.1103(5) 0.1217(4) 0.27127(15) 0.0828(14) Uani 1 1 d . . .
O12 O 1.2102(6) -0.0141(5) 0.2899(2) 0.121(2) Uani 1 1 d . . .
O13 O 1.0217(5) -0.0214(3) 0.25900(15) 0.0683(13) Uani 1 1 d . . .
O14 O 0.9980(5) 0.2791(3) 0.21492(16) 0.0582(12) Uani 1 1 d D . .
O15 O 1.0813(7) 0.3320(5) 0.1384(2) 0.123(2) Uani 1 1 d U . .
O16 O 0.9658(7) 0.4386(5) 0.10173(19) 0.109(2) Uani 1 1 d D . .

loop_
_atom_site_aniso_label
_atom_site_aniso_U_11
_atom_site_aniso_U_22
_atom_site_aniso_U_33
_atom_site_aniso_U_23
_atom_site_aniso_U_13
_atom_site_aniso_U_12
Tb1 0.04736(18) 0.03345(14) 0.04220(17) -0.00431(15) 0.01064(12) -0.00778(15)
C1 0.033(3) 0.044(3) 0.058(4) -0.002(3) 0.006(3) -0.006(3)
C2 0.033(3) 0.054(4) 0.047(4) 0.004(3) 0.002(3) 0.000(3)
C3 0.039(4) 0.056(4) 0.054(4) 0.016(3) 0.003(3) -0.004(3)
C4 0.031(3) 0.064(4) 0.052(4) 0.006(3) 0.005(3) -0.008(3)
C5 0.036(3) 0.056(4) 0.043(4) 0.002(3) -0.004(3) 0.000(3)
C6 0.035(3) 0.050(4) 0.043(3) 0.000(3) -0.001(3) -0.004(3)
C7 0.030(4) 0.069(5) 0.079(5) 0.019(4) 0.006(3) 0.004(3)
C8 0.054(5) 0.131(8) 0.104(6) 0.072(6) 0.000(4) 0.012(5)
C9 0.047(4) 0.104(6) 0.087(6) 0.004(5) -0.018(4) 0.001(4)
C10 0.047(4) 0.074(5) 0.121(7) 0.017(5) 0.007(4) 0.009(4)
C11 0.036(4) 0.089(5) 0.065(5) 0.022(4) 0.002(3) -0.003(4)
C12 0.059(7) 0.104(9) 0.092(8) 0.011(8) 0.008(6) -0.033(7)
C13 0.058(8) 0.128(11) 0.079(8) -0.015(8) 0.017(7) -0.011(9)
C14 0.041(7) 0.114(10) 0.082(8) 0.006(8) 0.006(6) -0.024(7)
C15 0.037(4) 0.047(3) 0.046(4) 0.001(3) -0.001(3) -0.003(3)
C16 0.046(4) 0.039(3) 0.043(4) 0.001(3) 0.008(3) -0.005(3)
C17 0.051(4) 0.042(4) 0.064(4) 0.014(3) -0.001(3) -0.005(3)
C18 0.045(4) 0.039(3) 0.057(4) 0.006(3) 0.004(3) 0.007(3)
C19 0.054(4) 0.049(4) 0.036(4) 0.010(3) -0.007(3) -0.013(3)
C20 0.042(4) 0.039(3) 0.041(4) 0.007(3) 0.003(3) 0.007(3)
C21 0.154(10) 0.136(10) 0.128(9) -0.010(7) 0.021(8) -0.078(8)
C22 0.093(6) 0.101(6) 0.060(5) -0.008(5) 0.016(5) -0.053(5)
C23 0.072(5) 0.053(4) 0.071(5) 0.014(4) 0.009(4) -0.023(4)
C24 0.087(6) 0.102(7) 0.086(6) -0.005(5) -0.016(5) -0.042(5)
C25 0.108(8) 0.177(11) 0.134(9) -0.062(8) 0.019(7) -0.062(8)
C26 0.048(4) 0.081(5) 0.094(6) -0.026(5) 0.015(4) -0.009(4)
C27 0.042(4) 0.056(4) 0.077(5) -0.007(4) 0.015(3) 0.006(3)
C28 0.085(6) 0.104(6) 0.069(6) -0.013(5) 0.025(4) 0.000(5)
C29 0.148(7) 0.119(7) 0.088(6) 0.023(5) -0.005(5) -0.046(6)
C30 0.134(7) 0.087(6) 0.061(5) 0.014(4) 0.017(5) -0.010(6)
C31 0.139(9) 0.113(11) 0.107(9) -0.007(9) 0.037(7) -0.011(8)
C32 0.152(10) 0.133(12) 0.113(11) 0.001(10) -0.005(10) -0.006(10)
C31' 0.138(9) 0.108(11) 0.111(9) -0.008(9) 0.032(7) -0.009(8)
C32' 0.143(10) 0.117(11) 0.104(11) -0.015(9) 0.003(9) -0.011(9)
C12' 0.047(9) 0.112(11) 0.098(11) 0.008(9) 0.023(8) -0.016(9)
C13' 0.051(9) 0.107(11) 0.087(11) 0.008(10) 0.013(8) -0.007(10)
C14' 0.057(10) 0.116(12) 0.100(11) -0.016(10) 0.013(9) -0.030(10)
N1 0.034(3) 0.061(3) 0.056(3) 0.013(3) 0.002(2) -0.011(3)
N2 0.035(3) 0.057(3) 0.055(3) 0.009(3) 0.003(2) -0.008(3)
N3 0.038(3) 0.047(3) 0.056(3) 0.013(3) 0.007(2) -0.004(2)
N4 0.059(3) 0.056(3) 0.050(3) 0.005(3) 0.005(3) -0.023(3)
N5 0.038(3) 0.052(3) 0.063(4) -0.008(3) 0.011(3) 0.001(3)
N6 0.044(4) 0.066(4) 0.090(5) -0.003(4) 0.003(4) 0.005(3)
N7 0.067(4) 0.056(4) 0.046(4) -0.009(3) 0.010(3) -0.012(3)
N8 0.076(5) 0.069(5) 0.081(5) 0.016(4) 0.001(4) 0.005(4)
O1 0.033(2) 0.078(3) 0.076(3) 0.026(3) 0.006(2) -0.009(2)
O2 0.032(2) 0.041(2) 0.046(2) 0.0036(18) 0.0035(18) 0.0008(18)
O3 0.075(3) 0.057(3) 0.052(3) -0.002(2) 0.008(2) -0.033(2)
O4 0.048(3) 0.047(2) 0.053(3) -0.011(2) 0.016(2) 0.000(2)
O5 0.048(3) 0.055(2) 0.052(3) -0.003(2) 0.012(2) 0.010(2)
O6 0.068(4) 0.140(6) 0.113(5) 0.007(4) -0.011(3) 0.044(4)
O7 0.062(3) 0.083(4) 0.069(4) -0.012(3) 0.023(3) 0.013(3)
O8 0.106(4) 0.052(3) 0.054(3) -0.012(2) 0.022(3) -0.034(3)
O9 0.109(4) 0.083(4) 0.045(3) -0.020(3) 0.022(3) -0.019(3)
O10 0.087(3) 0.049(3) 0.050(3) -0.007(2) 0.013(2) -0.023(2)
O11 0.093(4) 0.070(3) 0.084(4) -0.001(3) -0.020(3) -0.009(3)
O12 0.089(4) 0.129(6) 0.144(6) 0.049(5) -0.028(4) 0.028(4)
O13 0.081(4) 0.038(3) 0.086(4) 0.011(2) 0.004(3) -0.002(2)
O14 0.089(4) 0.032(3) 0.053(3) -0.001(2) 0.021(3) -0.013(2)
O15 0.154(5) 0.111(5) 0.104(5) 0.041(4) 0.041(4) 0.004(4)
O16 0.140(6) 0.096(5) 0.091(5) 0.020(4) 0.018(4) -0.019(4)

loop_
_atom_type_symbol
_atom_type_description
_atom_type_scat_dispersion_real
_atom_type_scat_dispersion_imag
_atom_type_scat_source
C C 0.0033 0.0016 'International Tables Vol C Tables 4.2.6.8 and 6.1.1.4'
H H 0.0000 0.0000 'International Tables Vol C Tables 4.2.6.8 and 6.1.1.4'
N N 0.0061 0.0033 'International Tables Vol C Tables 4.2.6.8 and 6.1.1.4'
O O 0.0106 0.0060 'International Tables Vol C Tables 4.2.6.8 and 6.1.1.4'
Tb Tb -0.1723 4.1537 'International Tables Vol C Tables 4.2.6.8 and 6.1.1.4'

loop_
_geom_angle_atom_site_label_1
_geom_angle_atom_site_label_2
_geom_angle_atom_site_label_3
_geom_angle
O3 Tb1 O4 95.95(14)
O3 Tb1 O14 155.77(17)
O4 Tb1 O14 77.80(16)
O3 Tb1 O5 79.70(15)
O4 Tb1 O5 73.88(14)
O14 Tb1 O5 76.07(17)
O3 Tb1 O7 79.51(17)
O4 Tb1 O7 126.28(16)
O14 Tb1 O7 85.43(18)
O5 Tb1 O7 52.53(15)
O3 Tb1 O8 76.57(14)
O4 Tb1 O8 148.66(15)
O14 Tb1 O8 120.41(16)
O5 Tb1 O8 132.50(15)
O7 Tb1 O8 82.83(17)
O3 Tb1 O11 125.14(18)
O4 Tb1 O11 79.74(16)
O14 Tb1 O11 77.24(19)
O5 Tb1 O11 145.69(15)
O7 Tb1 O11 144.90(18)
O8 Tb1 O11 80.15(17)
O3 Tb1 O10 122.61(14)
O4 Tb1 O10 140.75(14)
O14 Tb1 O10 69.58(16)
O5 Tb1 O10 116.80(14)
O7 Tb1 O10 72.99(16)
O8 Tb1 O10 51.10(13)
O11 Tb1 O10 72.41(17)
O3 Tb1 O13 74.26(17)
O4 Tb1 O13 73.81(15)
O14 Tb1 O13 124.73(18)
O5 Tb1 O13 135.60(15)
O7 Tb1 O13 148.75(16)
O8 Tb1 O13 74.87(16)
O11 Tb1 O13 51.82(17)
O10 Tb1 O13 107.50(16)
O1 C1 C6 120.7(5)
O1 C1 C2 119.1(5)
C6 C1 C2 120.2(5)
C3 C2 C1 116.7(5)
C3 C2 C7 121.5(5)
C1 C2 C7 121.9(5)
C4 C3 C2 124.5(6)
C4 C3 H3 117.8
C2 C3 H3 117.8
C5 C4 C3 117.5(5)
C5 C4 C11 121.2(5)
C3 C4 C11 121.3(5)
C4 C5 C6 120.8(5)
C4 C5 H5 119.6
C6 C5 H5 119.6
C5 C6 C1 120.3(5)
C5 C6 C15 119.8(5)
C1 C6 C15 119.9(5)
C10 C7 C9 110.7(5)
C10 C7 C8 107.7(6)
C9 C7 C8 107.9(6)
C10 C7 C2 109.0(6)
C9 C7 C2 109.6(5)
C8 C7 C2 112.1(5)
C7 C8 H8A 109.5
C7 C8 H8B 109.5
H8A C8 H8B 109.5
C7 C8 H8C 109.5
H8A C8 H8C 109.5
H8B C8 H8C 109.5
C7 C9 H9A 109.5
C7 C9 H9B 109.5
H9A C9 H9B 109.5
C7 C9 H9C 109.5
H9A C9 H9C 109.5
H9B C9 H9C 109.5
C7 C10 H10A 109.5
C7 C10 H10B 109.5
H10A C10 H10B 109.5
C7 C10 H10C 109.5
H10A C10 H10C 109.5
H10B C10 H10C 109.5
C13 C11 C4 112.3(7)
C13 C11 C14' 136.0(10)
C4 C11 C14' 111.7(9)
C13 C11 C14 115.1(10)
C4 C11 C14 113.2(7)
C14' C11 C14 41.5(9)
C13 C11 C13' 38.2(9)
C4 C11 C13' 115.1(9)
C14' C11 C13' 119.7(13)
C14 C11 C13' 131.4(10)
C13 C11 C12 106.5(9)
C4 C11 C12 106.8(6)
C14' C11 C12 62.3(11)
C14 C11 C12 101.9(9)
C13' C11 C12 69.3(10)
C13 C11 C12' 62.4(10)
C4 C11 C12' 104.7(8)
C14' C11 C12' 103.8(12)
C14 C11 C12' 63.1(9)
C13' C11 C12' 99.1(12)
C12 C11 C12' 148.5(9)
C11 C12 H12A 109.5
C11 C12 H12B 109.5
C11 C12 H12C 109.5
C11 C13 H13A 109.5
C11 C13 H13B 109.5
C11 C13 H13C 109.5
C11 C14 H14A 109.5
C11 C14 H14B 109.5
C11 C14 H14C 109.5
N1 C15 O2 112.7(5)
N1 C15 C6 128.6(5)
O2 C15 C6 118.7(5)
N2 C16 N3 128.2(5)
N2 C16 O2 114.7(5)
N3 C16 O2 117.1(5)
N3 C17 C19 110.5(5)
N3 C17 H17A 109.5
C19 C17 H17A 109.5
N3 C17 H17B 109.5
C19 C17 H17B 109.5
H17A C17 H17B 108.1
N3 C18 C20 113.6(5)
N3 C18 H18A 108.8
C20 C18 H18A 108.8
N3 C18 H18B 108.8
C20 C18 H18B 108.8
H18A C18 H18B 107.7
O3 C19 N4 122.1(6)
O3 C19 C17 118.9(5)
N4 C19 C17 119.0(5)
O4 C20 N5 122.0(5)
O4 C20 C18 120.3(5)
N5 C20 C18 117.7(5)
C22 C21 H21A 109.5
C22 C21 H21B 109.5
H21A C21 H21B 109.5
C22 C21 H21C 109.5
H21A C21 H21C 109.5
H21B C21 H21C 109.5
C21 C22 N4 108.9(8)
C21 C22 H22A 109.9
N4 C22 H22A 109.9
C21 C22 H22B 109.9
N4 C22 H22B 109.9
H22A C22 H22B 108.3
N4 C23 C24 112.5(6)
N4 C23 H23A 109.1
C24 C23 H23A 109.1
N4 C23 H23B 109.1
C24 C23 H23B 109.1
H23A C23 H23B 107.8
C23 C24 H24A 109.5
C23 C24 H24B 109.5
H24A C24 H24B 109.5
C23 C24 H24C 109.5
H24A C24 H24C 109.5
H24B C24 H24C 109.5
C26 C25 H25A 109.5
C26 C25 H25B 109.5
H25A C25 H25B 109.5
C26 C25 H25C 109.5
H25A C25 H25C 109.5
H25B C25 H25C 109.5
N5 C26 C25 108.4(7)
N5 C26 H26A 110.0
C25 C26 H26A 110.0
N5 C26 H26B 110.0
C25 C26 H26B 110.0
H26A C26 H26B 108.4
N5 C27 C28 112.4(5)
N5 C27 H27A 109.1
C28 C27 H27A 109.1
N5 C27 H27B 109.1
C28 C27 H27B 109.1
H27A C27 H27B 107.9
C27 C28 H28A 109.5
C27 C28 H28B 109.5
H28A C28 H28B 109.5
C27 C28 H28C 109.5
H28A C28 H28C 109.5
H28B C28 H28C 109.5
C30 C29 H29A 109.5
C30 C29 H29B 109.5
H29A C29 H29B 109.5
C30 C29 H29C 109.5
H29A C29 H29C 109.5
H29B C29 H29C 109.5
O15 C30 O16 123.2(10)
O15 C30 C29 122.8(11)
O16 C30 C29 114.0(9)
O16 C31 C32 100.4(18)
O16 C31 H31A 111.7
C32 C31 H31A 111.7
O16 C31 H31B 111.7
C32 C31 H31B 111.7
H31A C31 H31B 109.5
O16 C31' C32' 106.8(14)
O16 C31' H31C 110.4
C32' C31' H31C 110.4
O16 C31' H31D 110.4
C32' C31' H31D 110.4
H31C C31' H31D 108.6
C31' C32' H32D 109.5
C31' C32' H32E 109.5
H32D C32' H32E 109.5
C31' C32' H32F 109.5
H32D C32' H32F 109.5
H32E C32' H32F 109.5
C11 C12' H12D 109.5
C11 C12' H12E 109.5
H12D C12' H12E 109.5
C11 C12' H12F 109.5
H12D C12' H12F 109.5
H12E C12' H12F 109.5
C11 C13' H13D 109.5
C11 C13' H13E 109.5
H13D C13' H13E 109.5
C11 C13' H13F 109.5
H13D C13' H13F 109.5
H13E C13' H13F 109.5
C11 C14' H14D 109.5
C11 C14' H14E 109.5
H14D C14' H14E 109.5
C11 C14' H14F 109.5
H14D C14' H14F 109.5
H14E C14' H14F 109.5
C15 N1 N2 106.9(5)
C16 N2 N1 104.4(4)
C16 N3 C18 119.6(5)
C16 N3 C17 114.6(5)
C18 N3 C17 121.1(5)
C19 N4 C23 125.0(6)
C19 N4 C22 118.5(5)
C23 N4 C22 116.5(5)
C20 N5 C26 119.5(5)
C20 N5 C27 124.4(5)
C26 N5 C27 116.1(5)
O6 N6 O7 122.8(6)
O6 N6 O5 121.2(7)
O7 N6 O5 116.0(6)
O9 N7 O8 122.5(6)
O9 N7 O10 122.5(5)
O8 N7 O10 115.0(5)
O12 N8 O11 122.1(7)
O12 N8 O13 121.6(7)
O11 N8 O13 116.3(6)
C1 O1 H1 109.5
C16 O2 C15 101.3(4)
C19 O3 Tb1 154.6(4)
C20 O4 Tb1 152.1(4)
N6 O5 Tb1 95.8(4)
N6 O7 Tb1 95.7(4)
N7 O8 Tb1 97.6(3)
N7 O10 Tb1 96.1(3)
N8 O11 Tb1 96.4(4)
N8 O13 Tb1 95.5(4)
Tb1 O14 H1W 127(6)
Tb1 O14 H2W 128(5)
H1W O14 H2W 95(7)
C30 O16 C31' 118.7(10)
C30 O16 C31 115.0(10)
C31' O16 C31 12(3)

loop_
_geom_bond_atom_site_label_1
_geom_bond_atom_site_label_2
_geom_bond_distance
Tb1 O3 2.268(4)
Tb1 O4 2.304(4)
Tb1 O14 2.364(4)
Tb1 O5 2.434(4)
Tb1 O7 2.441(5)
Tb1 O8 2.460(4)
Tb1 O11 2.474(5)
Tb1 O10 2.487(4)
Tb1 O13 2.491(4)
C1 O1 1.359(6)
C1 C6 1.393(8)
C1 C2 1.404(8)
C2 C3 1.387(7)
C2 C7 1.541(8)
C3 C4 1.380(8)
C3 H3 0.9300
C4 C5 1.379(8)
C4 C11 1.524(8)
C5 C6 1.391(7)
C5 H5 0.9300
C6 C15 1.455(8)
C7 C10 1.522(9)
C7 C9 1.529(9)
C7 C8 1.529(9)
C8 H8A 0.9600
C8 H8B 0.9600
C8 H8C 0.9600
C9 H9A 0.9600
C9 H9B 0.9600
C9 H9C 0.9600
C10 H10A 0.9600
C10 H10B 0.9600
C10 H10C 0.9600
C11 C13 1.515(9)
C11 C14' 1.527(9)
C11 C14 1.531(8)
C11 C13' 1.535(9)
C11 C12 1.551(9)
C11 C12' 1.559(9)
C12 H12A 0.9600
C12 H12B 0.9600
C12 H12C 0.9600
C13 H13A 0.9600
C13 H13B 0.9600
C13 H13C 0.9600
C14 H14A 0.9600
C14 H14B 0.9600
C14 H14C 0.9600
C15 N1 1.284(7)
C15 O2 1.369(6)
C16 N2 1.283(7)
C16 N3 1.348(7)
C16 O2 1.361(6)
C17 N3 1.459(7)
C17 C19 1.513(8)
C17 H17A 0.9700
C17 H17B 0.9700
C18 N3 1.442(7)
C18 C20 1.525(8)
C18 H18A 0.9700
C18 H18B 0.9700
C19 O3 1.241(7)
C19 N4 1.318(7)
C20 O4 1.235(6)
C20 N5 1.329(7)
C21 C22 1.464(11)
C21 H21A 0.9600
C21 H21B 0.9600
C21 H21C 0.9600
C22 N4 1.509(9)
C22 H22A 0.9700
C22 H22B 0.9700
C23 N4 1.456(8)
C23 C24 1.507(9)
C23 H23A 0.9700
C23 H23B 0.9700
C24 H24A 0.9600
C24 H24B 0.9600
C24 H24C 0.9600
C25 C26 1.492(11)
C25 H25A 0.9600
C25 H25B 0.9600
C25 H25C 0.9600
C26 N5 1.465(8)
C26 H26A 0.9700
C26 H26B 0.9700
C27 N5 1.468(7)
C27 C28 1.506(9)
C27 H27A 0.9700
C27 H27B 0.9700
C28 H28A 0.9600
C28 H28B 0.9600
C28 H28C 0.9600
C29 C30 1.480(11)
C29 H29A 0.9600
C29 H29B 0.9600
C29 H29C 0.9600
C30 O15 1.206(9)
C30 O16 1.300(10)
C31 O16 1.489(10)
C31 C32 1.59(4)
C31 H31A 0.9700
C31 H31B 0.9700
C32 H32A 0.9600
C32 H32B 0.9600
C32 H32C 0.9600
C31' O16 1.487(10)
C31' C32' 1.530(10)
C31' H31C 0.9700
C31' H31D 0.9700
C32' H32D 0.9600
C32' H32E 0.9600
C32' H32F 0.9600
C12' H12D 0.9600
C12' H12E 0.9600
C12' H12F 0.9600
C13' H13D 0.9600
C13' H13E 0.9600
C13' H13F 0.9600
C14' H14D 0.9600
C14' H14E 0.9600
C14' H14F 0.9600
N1 N2 1.419(6)
N6 O6 1.210(7)
N6 O7 1.269(7)
N6 O5 1.275(6)
N7 O9 1.203(6)
N7 O8 1.262(6)
N7 O10 1.268(6)
N8 O12 1.219(7)
N8 O11 1.276(7)
N8 O13 1.278(7)
O1 H1 0.8200
O14 H1W 0.79(2)
O14 H2W 0.79(2)

loop_
_geom_torsion_atom_site_label_1
_geom_torsion_atom_site_label_2
_geom_torsion_atom_site_label_3
_geom_torsion_atom_site_label_4
_geom_torsion
O1 C1 C2 C3 -179.3(5)
C6 C1 C2 C3 0.2(9)
O1 C1 C2 C7 1.5(9)
C6 C1 C2 C7 -179.1(6)
C1 C2 C3 C4 -0.6(9)
C7 C2 C3 C4 178.6(6)
C2 C3 C4 C5 0.4(10)
C2 C3 C4 C11 -178.4(6)
C3 C4 C5 C6 0.4(9)
C11 C4 C5 C6 179.2(6)
C4 C5 C6 C1 -0.9(9)
C4 C5 C6 C15 179.5(6)
O1 C1 C6 C5 180.0(5)
C2 C1 C6 C5 0.6(9)
O1 C1 C6 C15 -0.4(9)
C2 C1 C6 C15 -179.8(5)
C3 C2 C7 C10 -119.2(6)
C1 C2 C7 C10 60.0(8)
C3 C2 C7 C9 119.6(7)
C1 C2 C7 C9 -61.2(8)
C3 C2 C7 C8 -0.1(9)
C1 C2 C7 C8 179.1(6)
C5 C4 C11 C13 124.6(10)
C3 C4 C11 C13 -56.7(12)
C5 C4 C11 C14' -52.9(14)
C3 C4 C11 C14' 125.9(12)
C5 C4 C11 C14 -7.9(11)
C3 C4 C11 C14 170.9(9)
C5 C4 C11 C13' 166.4(12)
C3 C4 C11 C13' -14.9(14)
C5 C4 C11 C12 -119.1(8)
C3 C4 C11 C12 59.6(9)
C5 C4 C11 C12' 58.8(11)
C3 C4 C11 C12' -122.5(10)
C5 C6 C15 N1 -179.0(6)
C1 C6 C15 N1 1.4(10)
C5 C6 C15 O2 2.0(8)
C1 C6 C15 O2 -177.7(5)
N3 C17 C19 O3 -27.1(8)
N3 C17 C19 N4 153.2(5)
N3 C18 C20 O4 15.3(8)
N3 C18 C20 N5 -166.3(5)
O2 C15 N1 N2 -0.8(7)
C6 C15 N1 N2 -179.9(6)
N3 C16 N2 N1 177.7(6)
O2 C16 N2 N1 -1.1(6)
C15 N1 N2 C16 1.2(6)
N2 C16 N3 C18 165.0(6)
O2 C16 N3 C18 -16.2(8)
N2 C16 N3 C17 8.9(9)
O2 C16 N3 C17 -172.3(5)
C20 C18 N3 C16 83.3(7)
C20 C18 N3 C17 -122.2(6)
C19 C17 N3 C16 -72.8(6)
C19 C17 N3 C18 131.5(5)
O3 C19 N4 C23 -179.1(6)
C17 C19 N4 C23 0.6(9)
O3 C19 N4 C22 3.7(9)
C17 C19 N4 C22 -176.6(6)
C24 C23 N4 C19 -92.5(8)
C24 C23 N4 C22 84.8(7)
C21 C22 N4 C19 -86.0(8)
C21 C22 N4 C23 96.6(7)
O4 C20 N5 C26 1.0(9)
C18 C20 N5 C26 -177.4(6)
O4 C20 N5 C27 -177.4(6)
C18 C20 N5 C27 4.2(9)
C25 C26 N5 C20 98.3(7)
C25 C26 N5 C27 -83.2(8)
C28 C27 N5 C20 93.3(7)
C28 C27 N5 C26 -85.2(7)
N2 C16 O2 C15 0.7(6)
N3 C16 O2 C15 -178.3(5)
N1 C15 O2 C16 0.2(6)
C6 C15 O2 C16 179.3(5)
N4 C19 O3 Tb1 158.9(7)
C17 C19 O3 Tb1 -20.8(13)
O4 Tb1 O3 C19 23.3(10)
O14 Tb1 O3 C19 96.7(10)
O5 Tb1 O3 C19 95.7(9)
O7 Tb1 O3 C19 149.2(10)
O8 Tb1 O3 C19 -125.8(10)
O11 Tb1 O3 C19 -58.3(10)
O10 Tb1 O3 C19 -149.0(9)
O13 Tb1 O3 C19 -48.0(9)
N5 C20 O4 Tb1 -152.6(6)
C18 C20 O4 Tb1 25.7(12)
O3 Tb1 O4 C20 -21.8(9)
O14 Tb1 O4 C20 -178.0(9)
O5 Tb1 O4 C20 -99.2(9)
O7 Tb1 O4 C20 -103.1(8)
O8 Tb1 O4 C20 52.1(9)
O11 Tb1 O4 C20 102.9(9)
O10 Tb1 O4 C20 148.0(8)
O13 Tb1 O4 C20 49.9(8)
O6 N6 O5 Tb1 179.0(6)
O7 N6 O5 Tb1 0.4(6)
O3 Tb1 O5 N6 84.4(3)
O4 Tb1 O5 N6 -176.3(4)
O14 Tb1 O5 N6 -95.2(4)
O7 Tb1 O5 N6 -0.2(3)
O8 Tb1 O5 N6 23.5(4)
O11 Tb1 O5 N6 -135.1(4)
O10 Tb1 O5 N6 -37.1(4)
O13 Tb1 O5 N6 139.0(3)
O6 N6 O7 Tb1 -179.0(6)
O5 N6 O7 Tb1 -0.4(6)
O3 Tb1 O7 N6 -84.8(4)
O4 Tb1 O7 N6 4.9(4)
O14 Tb1 O7 N6 76.2(4)
O5 Tb1 O7 N6 0.2(3)
O8 Tb1 O7 N6 -162.4(4)
O11 Tb1 O7 N6 136.2(4)
O10 Tb1 O7 N6 146.2(4)
O13 Tb1 O7 N6 -118.0(4)
O9 N7 O8 Tb1 -177.4(6)
O10 N7 O8 Tb1 3.4(6)
O3 Tb1 O8 N7 -156.8(4)
O4 Tb1 O8 N7 124.0(4)
O14 Tb1 O8 N7 4.5(5)
O5 Tb1 O8 N7 -94.7(4)
O7 Tb1 O8 N7 -75.9(4)
O11 Tb1 O8 N7 73.3(4)
O10 Tb1 O8 N7 -2.0(3)
O13 Tb1 O8 N7 126.2(4)
O9 N7 O10 Tb1 177.4(6)
O8 N7 O10 Tb1 -3.4(6)
O3 Tb1 O10 N7 31.5(4)
O4 Tb1 O10 N7 -136.3(3)
O14 Tb1 O10 N7 -172.0(4)
O5 Tb1 O10 N7 126.4(3)
O7 Tb1 O10 N7 96.6(4)
O8 Tb1 O10 N7 2.0(3)
O11 Tb1 O10 N7 -89.4(4)
O13 Tb1 O10 N7 -50.7(4)
O12 N8 O11 Tb1 176.7(6)
O13 N8 O11 Tb1 -1.4(6)
O3 Tb1 O11 N8 13.5(5)
O4 Tb1 O11 N8 -76.6(4)
O14 Tb1 O11 N8 -156.3(4)
O5 Tb1 O11 N8 -116.6(4)
O7 Tb1 O11 N8 141.4(4)
O8 Tb1 O11 N8 79.3(4)
O10 Tb1 O11 N8 131.4(4)
O13 Tb1 O11 N8 0.8(4)
O12 N8 O13 Tb1 -176.7(6)
O11 N8 O13 Tb1 1.4(6)
O3 Tb1 O13 N8 -170.1(4)
O4 Tb1 O13 N8 88.7(4)
O14 Tb1 O13 N8 26.7(5)
O5 Tb1 O13 N8 133.5(4)
O7 Tb1 O13 N8 -136.1(4)
O8 Tb1 O13 N8 -90.1(4)
O11 Tb1 O13 N8 -0.8(4)
O10 Tb1 O13 N8 -50.2(4)
O15 C30 O16 C31' 4(2)
C29 C30 O16 C31' -175(2)
O15 C30 O16 C31 -9(2)
C29 C30 O16 C31 171.5(19)
C32' C31' O16 C30 -156.9(19)
C32' C31' O16 C31 -81(4)
C32 C31 O16 C30 164.8(14)
C32 C31 O16 C31' 55(3)
